data_7031359
loop_
_publ_author_name
'Chen, Mingwei'
'Wang, Yuzhong'
'Gilliard, Robert J.'
Jr,
'Wei, Pingrong'
'Schwartz, Nichole A.'
'Robinson, Gregory H.'

_publ_section_title
;
 Synthesis and molecular structure of an abnormal carbene-gallium chloride
 complex.
;
_journal_issue 38
_journal_name_full 'Dalton transactions (Cambridge, England : 2003)'
_journal_page_first 14211
_journal_page_last 14214
_journal_paper_doi 10.1039/c4dt00933a
_journal_volume 43
_journal_year 2014
_chemical_formula_sum 'C45 H74 B Li N2 O3'
_chemical_formula_weight 708.81
_chemical_name_systematic
;
 ?
;
_space_group_crystal_system orthorhombic
_space_group_IT_number 29
_space_group_name_Hall 'P 2c -2ac'
_space_group_name_H-M_alt 'P c a 21'
_symmetry_space_group_name_Hall 'P 2c -2ac'
_symmetry_space_group_name_H-M 'P c a 21'
_atom_sites_solution_hydrogens geom
_audit_creation_method SHELXL-2013
_cell_angle_alpha 90
_cell_angle_beta 90
_cell_angle_gamma 90
_cell_formula_units_Z 4
_cell_length_a 23.735(2)
_cell_length_b 10.4695(10)
_cell_length_c 18.5654(17)
_cell_measurement_reflns_used 4377
_cell_measurement_temperature 296(2)
_cell_measurement_theta_max 17.15
_cell_measurement_theta_min 2.39
_cell_volume 4613.4(7)
_computing_cell_refinement 'Bruker SAINT'
_computing_data_collection 'Bruker APEX2'
_computing_data_reduction 'Bruker SAINT'
_computing_molecular_graphics 'Bruker SHELXTL'
_computing_publication_material 'Bruker SHELXTL'
_computing_structure_refinement 'SHELXL-2013 (Sheldrick, 2013)'
_computing_structure_solution 'SHELXS-97 (Sheldrick 2008)'
_diffrn_ambient_temperature 296(2)
_diffrn_measured_fraction_theta_full 0.999
_diffrn_measured_fraction_theta_max 1.000
_diffrn_measurement_device_type 'Bruker SMART APEX-II CCD'
_diffrn_measurement_method 'OMEGA SCAN'
_diffrn_radiation_type MoK\a
_diffrn_radiation_wavelength 0.71073
_diffrn_reflns_av_R_equivalents 0.0882
_diffrn_reflns_av_unetI/netI 0.0546
_diffrn_reflns_Laue_measured_fraction_full 0.999
_diffrn_reflns_Laue_measured_fraction_max 1.000
_diffrn_reflns_limit_h_max 28
_diffrn_reflns_limit_h_min -28
_diffrn_reflns_limit_k_max 12
_diffrn_reflns_limit_k_min -12
_diffrn_reflns_limit_l_max 22
_diffrn_reflns_limit_l_min -22
_diffrn_reflns_number 49342
_diffrn_reflns_point_group_measured_fraction_full 0.999
_diffrn_reflns_point_group_measured_fraction_max 1.000
_diffrn_reflns_theta_full 25.242
_diffrn_reflns_theta_max 25.298
_diffrn_reflns_theta_min 2.126
_exptl_absorpt_coefficient_mu 0.061
_exptl_absorpt_correction_T_max 0.7454
_exptl_absorpt_correction_T_min 0.6819
_exptl_absorpt_correction_type multi-scan
_exptl_absorpt_process_details 'BRUKER SADABS'
_exptl_crystal_colour colorless
_exptl_crystal_density_diffrn 1.020
_exptl_crystal_description plate
_exptl_crystal_F_000 1560
_exptl_crystal_size_max 0.350
_exptl_crystal_size_mid 0.300
_exptl_crystal_size_min 0.110
_refine_diff_density_max 0.121
_refine_diff_density_min -0.158
_refine_diff_density_rms 0.028
_refine_ls_abs_structure_details
;
 Flack x determined using 1612 quotients [(I+)-(I-)]/[(I+)+(I-)]
 (Parsons and Flack (2004), Acta Cryst. A60, s61).
;
_refine_ls_abs_structure_Flack 1.4(7)
_refine_ls_extinction_method none
_refine_ls_goodness_of_fit_ref 1.018
_refine_ls_hydrogen_treatment constr
_refine_ls_matrix_type full
_refine_ls_number_parameters 662
_refine_ls_number_reflns 8405
_refine_ls_number_restraints 700
_refine_ls_restrained_S_all 1.032
_refine_ls_R_factor_all 0.1351
_refine_ls_R_factor_gt 0.0584
_refine_ls_shift/su_max 0.001
_refine_ls_shift/su_mean 0.000
_refine_ls_structure_factor_coef Fsqd
_refine_ls_weighting_details 'w=1/[\s^2^(Fo^2^)+(0.0715P)^2^+0.2994P] where P=(Fo^2^+2Fc^2^)/3'
_refine_ls_weighting_scheme calc
_refine_ls_wR_factor_gt 0.1268
_refine_ls_wR_factor_ref 0.1633
_reflns_Friedel_coverage 0.934
_reflns_Friedel_fraction_full 1.000
_reflns_Friedel_fraction_max 1.000
_reflns_number_gt 4292
_reflns_number_total 8405
_reflns_threshold_expression 'I > 2\s(I)'
_cod_data_source_file c4dt00933a2.cif
_cod_data_source_block j1
_cod_depositor_comments 'Adding full bibliography for 7031359--7031361.cif.'
_cod_database_code 7031359
_shelx_space_group_comment
;
The symmetry employed for this shelxl refinement is uniquely defined
by the following loop, which should always be used as a source of
symmetry information in preference to the above space-group names.
They are only intended as comments.
;
_shelx_estimated_absorpt_t_min 0.979
_shelx_estimated_absorpt_t_max 0.993
_shelxl_version_number 2013-3

loop_
_space_group_symop_operation_xyz
'x, y, z'
'-x, -y, z+1/2'
'x+1/2, -y, z'
'-x+1/2, y, z+1/2'

loop_
_atom_site_label
_atom_site_type_symbol
_atom_site_fract_x
_atom_site_fract_y
_atom_site_fract_z
_atom_site_U_iso_or_equiv
_atom_site_adp_type
_atom_site_occupancy
_atom_site_site_symmetry_order
_atom_site_calc_flag
_atom_site_refinement_flags_posn
_atom_site_refinement_flags_adp
_atom_site_refinement_flags_occupancy
_atom_site_disorder_assembly
_atom_site_disorder_group
B1 B 0.1556(2) 0.7036(5) 0.1985(3) 0.0601(15) Uani 1 1 d D . . . .
Li1 Li -0.0893(3) 0.6776(11) 0.2951(6) 0.087(3) Uani 1 1 d . . . . .
N1 N 0.09240(14) 0.6405(3) 0.31592(19) 0.0503(9) Uani 1 1 d . . . . .
N2 N 0.04089(16) 0.6978(3) 0.22816(19) 0.0545(10) Uani 1 1 d . . . . .
C1 C 0.09643(18) 0.6806(4) 0.2461(2) 0.0492(11) Uani 1 1 d . . . . .
C2 C 0.03615(19) 0.6360(5) 0.3373(3) 0.0626(13) Uani 1 1 d . . . . .
H2 H 0.0242 0.6112 0.3829 0.075 Uiso 1 1 calc R U . . .
C3 C 0.00087(19) 0.6724(5) 0.2831(3) 0.0623(12) Uani 1 1 d . . . . .
C4 C 0.0197(2) 0.7395(5) 0.1587(3) 0.0604(13) Uani 1 1 d . . . . .
C5 C 0.0126(2) 0.8702(5) 0.1466(3) 0.0712(15) Uani 1 1 d . . . . .
C6 C -0.0092(3) 0.9052(6) 0.0805(4) 0.113(2) Uani 1 1 d . . . . .
H6 H -0.0143 0.9914 0.0703 0.136 Uiso 1 1 calc R U . . .
C7 C -0.0235(4) 0.8159(8) 0.0296(4) 0.153(4) Uani 1 1 d . . . . .
H7 H -0.0374 0.8424 -0.0149 0.183 Uiso 1 1 calc R U . . .
C8 C -0.0176(4) 0.6871(7) 0.0437(4) 0.126(3) Uani 1 1 d . . . . .
H8 H -0.0284 0.6273 0.0093 0.151 Uiso 1 1 calc R U . . .
C9 C 0.0042(3) 0.6470(5) 0.1086(3) 0.0766(16) Uani 1 1 d . . . . .
C10 C 0.0096(3) 0.5046(5) 0.1230(3) 0.0774(16) Uani 1 1 d . . . . .
H10 H 0.0368 0.4932 0.1622 0.093 Uiso 1 1 calc R U . . .
C11 C 0.0310(3) 0.4310(6) 0.0583(3) 0.109(2) Uani 1 1 d . . . . .
H11A H 0.0348 0.3424 0.0707 0.163 Uiso 1 1 calc R U . . .
H11B H 0.0670 0.4643 0.0440 0.163 Uiso 1 1 calc R U . . .
H11C H 0.0048 0.4396 0.0193 0.163 Uiso 1 1 calc R U . . .
C12 C -0.0465(3) 0.4465(7) 0.1473(5) 0.127(3) Uani 1 1 d . . . . .
H12A H -0.0415 0.3570 0.1566 0.190 Uiso 1 1 calc R U . . .
H12B H -0.0741 0.4578 0.1101 0.190 Uiso 1 1 calc R U . . .
H12C H -0.0590 0.4883 0.1905 0.190 Uiso 1 1 calc R U . . .
C13 C 0.0262(2) 0.9703(5) 0.2021(3) 0.0777(15) Uani 1 1 d . . . . .
H13 H 0.0537 0.9333 0.2356 0.093 Uiso 1 1 calc R U . . .
C14 C 0.0530(3) 1.0897(6) 0.1689(4) 0.106(2) Uani 1 1 d . . . . .
H14A H 0.0620 1.1496 0.2063 0.159 Uiso 1 1 calc R U . . .
H14B H 0.0270 1.1281 0.1357 0.159 Uiso 1 1 calc R U . . .
H14C H 0.0868 1.0662 0.1438 0.159 Uiso 1 1 calc R U . . .
C15 C -0.0252(3) 1.0073(7) 0.2451(5) 0.135(3) Uani 1 1 d . . . . .
H15A H -0.0151 1.0706 0.2802 0.203 Uiso 1 1 calc R U . . .
H15B H -0.0399 0.9333 0.2691 0.203 Uiso 1 1 calc R U . . .
H15C H -0.0533 1.0415 0.2133 0.203 Uiso 1 1 calc R U . . .
C16 C 0.13493(19) 0.6032(4) 0.3672(2) 0.0519(11) Uani 1 1 d . . . . .
C17 C 0.1527(2) 0.6933(5) 0.4182(3) 0.0657(14) Uani 1 1 d . . . . .
C18 C 0.1876(3) 0.6520(7) 0.4734(4) 0.0956(19) Uani 1 1 d . . . . .
H18 H 0.1996 0.7098 0.5082 0.115 Uiso 1 1 calc R U . . .
C19 C 0.2044(3) 0.5280(8) 0.4773(4) 0.109(2) Uani 1 1 d . . . . .
H19 H 0.2284 0.5024 0.5140 0.131 Uiso 1 1 calc R U . . .
C20 C 0.1863(3) 0.4404(6) 0.4278(3) 0.0890(18) Uani 1 1 d . . . . .
H20 H 0.1982 0.3560 0.4314 0.107 Uiso 1 1 calc R U . . .
C21 C 0.1504(2) 0.4756(4) 0.3722(3) 0.0597(12) Uani 1 1 d . . . . .
C22 C 0.1282(2) 0.3750(5) 0.3219(3) 0.0680(13) Uani 1 1 d . . . . .
H22 H 0.1133 0.4181 0.2791 0.082 Uiso 1 1 calc R U . . .
C23 C 0.0803(3) 0.3034(6) 0.3572(4) 0.116(2) Uani 1 1 d . . . . .
H23A H 0.0656 0.2411 0.3242 0.175 Uiso 1 1 calc R U . . .
H23B H 0.0510 0.3624 0.3702 0.175 Uiso 1 1 calc R U . . .
H23C H 0.0939 0.2611 0.3997 0.175 Uiso 1 1 calc R U . . .
C24 C 0.1738(3) 0.2813(5) 0.2972(4) 0.105(2) Uani 1 1 d . . . . .
H24A H 0.1578 0.2210 0.2641 0.157 Uiso 1 1 calc R U . . .
H24B H 0.1887 0.2368 0.3382 0.157 Uiso 1 1 calc R U . . .
H24C H 0.2036 0.3275 0.2738 0.157 Uiso 1 1 calc R U . . .
C25 C 0.1327(3) 0.8298(5) 0.4192(4) 0.0856(18) Uani 1 1 d . . . . .
H25 H 0.1169 0.8489 0.3717 0.103 Uiso 1 1 calc R U . . .
C26 C 0.0861(3) 0.8482(7) 0.4747(5) 0.140(3) Uani 1 1 d . . . . .
H26A H 0.0734 0.9352 0.4736 0.210 Uiso 1 1 calc R U . . .
H26B H 0.1003 0.8285 0.5218 0.210 Uiso 1 1 calc R U . . .
H26C H 0.0552 0.7924 0.4636 0.210 Uiso 1 1 calc R U . . .
C27 C 0.1811(3) 0.9241(7) 0.4327(5) 0.134(3) Uani 1 1 d . . . . .
H27A H 0.1667 1.0098 0.4320 0.200 Uiso 1 1 calc R U . . .
H27B H 0.2091 0.9145 0.3958 0.200 Uiso 1 1 calc R U . . .
H27C H 0.1978 0.9069 0.4788 0.200 Uiso 1 1 calc R U . . .
C28 C 0.1913(3) 0.5692(6) 0.1941(4) 0.071(2) Uani 0.785(6) 1 d D U P A 1
H28A H 0.2295 0.5890 0.1792 0.086 Uiso 0.785(6) 1 calc R U P A 1
H28B H 0.1934 0.5331 0.2422 0.086 Uiso 0.785(6) 1 calc R U P A 1
C29 C 0.1675(10) 0.4652(11) 0.1425(9) 0.103(5) Uani 0.785(6) 1 d D U P A 1
H29A H 0.1919 0.3921 0.1430 0.155 Uiso 0.785(6) 1 calc R U P A 1
H29B H 0.1654 0.4990 0.0945 0.155 Uiso 0.785(6) 1 calc R U P A 1
H29C H 0.1305 0.4405 0.1582 0.155 Uiso 0.785(6) 1 calc R U P A 1
C30 C 0.1966(3) 0.8014(6) 0.2466(4) 0.076(2) Uani 0.785(6) 1 d D U P A 1
H30A H 0.1971 0.7702 0.2958 0.091 Uiso 0.785(6) 1 calc R U P A 1
H30B H 0.2347 0.7941 0.2281 0.091 Uiso 0.785(6) 1 calc R U P A 1
C31 C 0.1817(6) 0.9419(7) 0.2488(6) 0.094(3) Uani 0.785(6) 1 d D U P A 1
H31A H 0.2088 0.9867 0.2776 0.140 Uiso 0.785(6) 1 calc R U P A 1
H31B H 0.1449 0.9523 0.2694 0.140 Uiso 0.785(6) 1 calc R U P A 1
H31C H 0.1819 0.9758 0.2008 0.140 Uiso 0.785(6) 1 calc R U P A 1
C32 C 0.1433(3) 0.7631(7) 0.1201(4) 0.071(2) Uani 0.785(6) 1 d D U P A 1
H32A H 0.1197 0.7044 0.0933 0.085 Uiso 0.785(6) 1 calc R U P A 1
H32B H 0.1226 0.8424 0.1258 0.085 Uiso 0.785(6) 1 calc R U P A 1
C33 C 0.1980(4) 0.7898(9) 0.0762(4) 0.109(3) Uani 0.785(6) 1 d D U P A 1
H33A H 0.1882 0.8251 0.0301 0.163 Uiso 0.785(6) 1 calc R U P A 1
H33B H 0.2182 0.7113 0.0693 0.163 Uiso 0.785(6) 1 calc R U P A 1
H33C H 0.2212 0.8493 0.1019 0.163 Uiso 0.785(6) 1 calc R U P A 1
C28' C 0.1544(13) 0.619(2) 0.1190(11) 0.095(8) Uani 0.215(6) 1 d D U P A 2
H28C H 0.1171 0.6254 0.0979 0.114 Uiso 0.215(6) 1 calc R U P A 2
H28D H 0.1809 0.6568 0.0856 0.114 Uiso 0.215(6) 1 calc R U P A 2
C29' C 0.169(3) 0.477(3) 0.128(3) 0.104(18) Uani 0.215(6) 1 d D U P A 2
H29D H 0.1662 0.4349 0.0822 0.156 Uiso 0.215(6) 1 calc R U P A 2
H29E H 0.1432 0.4385 0.1614 0.156 Uiso 0.215(6) 1 calc R U P A 2
H29F H 0.2068 0.4692 0.1460 0.156 Uiso 0.215(6) 1 calc R U P A 2
C30' C 0.1569(11) 0.8466(19) 0.1598(14) 0.083(7) Uani 0.215(6) 1 d D U P A 2
H30C H 0.1836 0.8439 0.1203 0.100 Uiso 0.215(6) 1 calc R U P A 2
H30D H 0.1200 0.8630 0.1392 0.100 Uiso 0.215(6) 1 calc R U P A 2
C31' C 0.172(3) 0.959(2) 0.209(2) 0.110(14) Uani 0.215(6) 1 d D U P A 2
H31D H 0.1710 1.0371 0.1817 0.165 Uiso 0.215(6) 1 calc R U P A 2
H31E H 0.2096 0.9470 0.2275 0.165 Uiso 0.215(6) 1 calc R U P A 2
H31F H 0.1460 0.9638 0.2480 0.165 Uiso 0.215(6) 1 calc R U P A 2
C32' C 0.2157(7) 0.663(3) 0.2343(13) 0.083(8) Uani 0.215(6) 1 d D U P A 2
H32C H 0.2192 0.7062 0.2801 0.100 Uiso 0.215(6) 1 calc R U P A 2
H32D H 0.2143 0.5717 0.2444 0.100 Uiso 0.215(6) 1 calc R U P A 2
C33' C 0.2694(7) 0.689(3) 0.1910(16) 0.109(11) Uani 0.215(6) 1 d D U P A 2
H33D H 0.3016 0.6638 0.2189 0.163 Uiso 0.215(6) 1 calc R U P A 2
H33E H 0.2717 0.7780 0.1800 0.163 Uiso 0.215(6) 1 calc R U P A 2
H33F H 0.2685 0.6403 0.1471 0.163 Uiso 0.215(6) 1 calc R U P A 2
O1 O -0.1203(16) 0.516(4) 0.324(4) 0.123(9) Uani 0.48(2) 1 d D U P B 1
C34 C -0.0931(11) 0.448(3) 0.3789(18) 0.164(10) Uani 0.48(2) 1 d D U P B 1
H34A H -0.0876 0.5033 0.4202 0.197 Uiso 0.48(2) 1 calc R U P B 1
H34B H -0.0562 0.4213 0.3620 0.197 Uiso 0.48(2) 1 calc R U P B 1
C35 C -0.1233(15) 0.341(3) 0.4001(17) 0.179(10) Uani 0.48(2) 1 d D U P B 1
H35A H -0.1051 0.2644 0.3819 0.215 Uiso 0.48(2) 1 calc R U P B 1
H35B H -0.1241 0.3359 0.4523 0.215 Uiso 0.48(2) 1 calc R U P B 1
C36 C -0.1729(12) 0.348(3) 0.3760(19) 0.180(9) Uani 0.48(2) 1 d D U P B 1
H36A H -0.2002 0.3460 0.4150 0.215 Uiso 0.48(2) 1 calc R U P B 1
H36B H -0.1807 0.2775 0.3434 0.215 Uiso 0.48(2) 1 calc R U P B 1
C37 C -0.1745(10) 0.467(3) 0.339(2) 0.178(9) Uani 0.48(2) 1 d D U P B 1
H37A H -0.1947 0.4565 0.2939 0.214 Uiso 0.48(2) 1 calc R U P B 1
H37B H -0.1951 0.5286 0.3679 0.214 Uiso 0.48(2) 1 calc R U P B 1
O1' O -0.1188(12) 0.499(4) 0.321(3) 0.096(6) Uani 0.52(2) 1 d D U P B 2
C34' C -0.0823(8) 0.405(2) 0.3477(14) 0.131(8) Uani 0.52(2) 1 d D U P B 2
H34C H -0.0644 0.4352 0.3914 0.157 Uiso 0.52(2) 1 calc R U P B 2
H34D H -0.0530 0.3875 0.3125 0.157 Uiso 0.52(2) 1 calc R U P B 2
C35' C -0.1113(11) 0.293(2) 0.3622(17) 0.154(8) Uani 0.52(2) 1 d D U P B 2
H35C H -0.0903 0.2199 0.3452 0.185 Uiso 0.52(2) 1 calc R U P B 2
H35D H -0.1174 0.2845 0.4136 0.185 Uiso 0.52(2) 1 calc R U P B 2
C36' C -0.1583(13) 0.302(2) 0.329(2) 0.193(9) Uani 0.52(2) 1 d D U P B 2
H36C H -0.1888 0.2860 0.3628 0.232 Uiso 0.52(2) 1 calc R U P B 2
H36D H -0.1600 0.2372 0.2919 0.232 Uiso 0.52(2) 1 calc R U P B 2
C37' C -0.1663(7) 0.426(2) 0.2968(12) 0.118(6) Uani 0.52(2) 1 d D U P B 2
H37C H -0.1667 0.4195 0.2447 0.142 Uiso 0.52(2) 1 calc R U P B 2
H37D H -0.2013 0.4641 0.3128 0.142 Uiso 0.52(2) 1 calc R U P B 2
O2 O -0.1114(6) 0.7652(15) 0.3900(9) 0.119(5) Uani 0.702(18) 1 d D U P B 1
C38 C -0.0833(7) 0.851(2) 0.4319(12) 0.138(6) Uani 0.702(18) 1 d D U P B 1
H38A H -0.0661 0.9168 0.4026 0.165 Uiso 0.702(18) 1 calc R U P B 1
H38B H -0.0541 0.8085 0.4597 0.165 Uiso 0.702(18) 1 calc R U P B 1
C39 C -0.1251(10) 0.903(3) 0.4781(14) 0.207(10) Uani 0.702(18) 1 d D U P B 1
H39A H -0.1119 0.8995 0.5275 0.249 Uiso 0.702(18) 1 calc R U P B 1
H39B H -0.1306 0.9927 0.4659 0.249 Uiso 0.702(18) 1 calc R U P B 1
C40 C -0.1733(8) 0.844(2) 0.4733(12) 0.193(8) Uani 0.702(18) 1 d D U P B 1
H40A H -0.1850 0.8122 0.5201 0.232 Uiso 0.702(18) 1 calc R U P B 1
H40B H -0.2023 0.9006 0.4549 0.232 Uiso 0.702(18) 1 calc R U P B 1
C41 C -0.1638(6) 0.7454(18) 0.4267(9) 0.154(6) Uani 0.702(18) 1 d D U P B 1
H41A H -0.1942 0.7406 0.3919 0.184 Uiso 0.702(18) 1 calc R U P B 1
H41B H -0.1625 0.6654 0.4530 0.184 Uiso 0.702(18) 1 calc R U P B 1
O2' O -0.1174(13) 0.808(4) 0.3673(18) 0.104(8) Uani 0.298(18) 1 d D U P B 2
C38' C -0.0838(14) 0.884(5) 0.409(3) 0.134(11) Uani 0.298(18) 1 d D U P B 2
H38C H -0.0598 0.9357 0.3787 0.161 Uiso 0.298(18) 1 calc R U P B 2
H38D H -0.0601 0.8312 0.4396 0.161 Uiso 0.298(18) 1 calc R U P B 2
C39' C -0.1182(18) 0.961(4) 0.451(3) 0.152(10) Uani 0.298(18) 1 d D U P B 2
H39C H -0.1093 0.9491 0.5017 0.183 Uiso 0.298(18) 1 calc R U P B 2
H39D H -0.1116 1.0504 0.4393 0.183 Uiso 0.298(18) 1 calc R U P B 2
C40' C -0.1713(16) 0.932(5) 0.439(3) 0.184(11) Uani 0.298(18) 1 d D U P B 2
H40C H -0.1882 0.8979 0.4827 0.221 Uiso 0.298(18) 1 calc R U P B 2
H40D H -0.1921 1.0077 0.4252 0.221 Uiso 0.298(18) 1 calc R U P B 2
C41' C -0.1736(12) 0.844(5) 0.386(2) 0.167(10) Uani 0.298(18) 1 d D U P B 2
H41C H -0.1926 0.8793 0.3443 0.200 Uiso 0.298(18) 1 calc R U P B 2
H41D H -0.1946 0.7697 0.4021 0.200 Uiso 0.298(18) 1 calc R U P B 2
O3 O -0.1452(5) 0.7368(11) 0.2229(7) 0.119(4) Uani 0.735(15) 1 d D U P B 1
C42 C -0.1674(9) 0.8654(19) 0.2293(10) 0.181(7) Uani 0.735(15) 1 d D U P B 1
H42A H -0.1400 0.9214 0.2517 0.217 Uiso 0.735(15) 1 calc R U P B 1
H42B H -0.2016 0.8657 0.2580 0.217 Uiso 0.735(15) 1 calc R U P B 1
C43 C -0.1800(8) 0.9092(14) 0.1516(9) 0.172(6) Uani 0.735(15) 1 d D U P B 1
H43A H -0.2139 0.9608 0.1492 0.206 Uiso 0.735(15) 1 calc R U P B 1
H43B H -0.1487 0.9566 0.1312 0.206 Uiso 0.735(15) 1 calc R U P B 1
C44 C -0.1879(9) 0.7801(18) 0.1144(10) 0.188(8) Uani 0.735(15) 1 d D U P B 1
H44A H -0.1657 0.7763 0.0706 0.226 Uiso 0.735(15) 1 calc R U P B 1
H44B H -0.2272 0.7672 0.1021 0.226 Uiso 0.735(15) 1 calc R U P B 1
C45 C -0.1687(8) 0.6803(13) 0.1667(9) 0.169(6) Uani 0.735(15) 1 d D U P B 1
H45A H -0.2005 0.6293 0.1823 0.202 Uiso 0.735(15) 1 calc R U P B 1
H45B H -0.1416 0.6241 0.1437 0.202 Uiso 0.735(15) 1 calc R U P B 1
O3' O -0.1414(15) 0.774(4) 0.2147(18) 0.139(10) Uani 0.265(15) 1 d D U P B 2
C42' C -0.1872(18) 0.870(5) 0.217(2) 0.143(10) Uani 0.265(15) 1 d D U P B 2
H42C H -0.1729 0.9562 0.2125 0.172 Uiso 0.265(15) 1 calc R U P B 2
H42D H -0.2094 0.8626 0.2607 0.172 Uiso 0.265(15) 1 calc R U P B 2
C43' C -0.2205(13) 0.829(4) 0.151(2) 0.170(11) Uani 0.265(15) 1 d D U P B 2
H43C H -0.2377 0.7453 0.1560 0.205 Uiso 0.265(15) 1 calc R U P B 2
H43D H -0.2485 0.8912 0.1363 0.205 Uiso 0.265(15) 1 calc R U P B 2
C44' C -0.1683(19) 0.827(5) 0.100(2) 0.172(12) Uani 0.265(15) 1 d D U P B 2
H44C H -0.1764 0.7870 0.0543 0.206 Uiso 0.265(15) 1 calc R U P B 2
H44D H -0.1534 0.9125 0.0920 0.206 Uiso 0.265(15) 1 calc R U P B 2
C45' C -0.1297(16) 0.748(5) 0.146(2) 0.163(11) Uani 0.265(15) 1 d D U P B 2
H45C H -0.1356 0.6582 0.1359 0.196 Uiso 0.265(15) 1 calc R U P B 2
H45D H -0.0908 0.7689 0.1350 0.196 Uiso 0.265(15) 1 calc R U P B 2

loop_
_atom_site_aniso_label
_atom_site_aniso_U_11
_atom_site_aniso_U_22
_atom_site_aniso_U_33
_atom_site_aniso_U_23
_atom_site_aniso_U_13
_atom_site_aniso_U_12
B1 0.058(3) 0.059(3) 0.063(3) 0.008(3) 0.011(3) 0.009(3)
Li1 0.052(5) 0.115(8) 0.093(7) -0.003(6) 0.002(5) 0.006(5)
N1 0.043(2) 0.059(2) 0.048(2) 0.000(2) -0.0025(19) 0.0074(18)
N2 0.057(3) 0.058(2) 0.049(2) 0.000(2) -0.005(2) 0.0082(19)
C1 0.054(3) 0.043(2) 0.051(3) -0.003(2) 0.000(2) 0.007(2)
C2 0.051(3) 0.085(4) 0.051(3) 0.003(3) 0.006(2) 0.005(3)
C3 0.051(3) 0.078(3) 0.058(3) 0.002(3) 0.000(3) 0.006(3)
C4 0.065(3) 0.062(3) 0.055(3) -0.001(3) -0.013(2) 0.017(3)
C5 0.083(4) 0.064(3) 0.066(3) 0.001(3) -0.020(3) 0.019(3)
C6 0.165(7) 0.066(4) 0.108(5) 0.012(4) -0.058(5) 0.022(4)
C7 0.256(10) 0.102(6) 0.101(5) 0.002(5) -0.105(7) 0.022(6)
C8 0.218(8) 0.074(5) 0.085(5) -0.003(4) -0.075(5) 0.027(5)
C9 0.108(4) 0.062(4) 0.060(3) -0.007(3) -0.024(3) 0.018(3)
C10 0.113(5) 0.057(3) 0.062(3) -0.008(3) -0.007(3) 0.008(3)
C11 0.172(7) 0.072(4) 0.082(4) -0.013(3) 0.003(4) 0.007(4)
C12 0.143(6) 0.089(5) 0.149(7) -0.013(5) 0.017(5) -0.006(5)
C13 0.098(4) 0.057(3) 0.078(4) -0.005(3) 0.001(3) 0.008(3)
C14 0.140(6) 0.067(4) 0.111(5) 0.003(4) 0.003(4) 0.005(4)
C15 0.147(7) 0.096(5) 0.162(7) -0.039(5) 0.051(6) -0.010(5)
C16 0.054(3) 0.053(3) 0.048(3) 0.000(2) -0.004(2) 0.003(2)
C17 0.070(3) 0.063(3) 0.064(3) -0.009(3) -0.015(3) 0.006(3)
C18 0.099(4) 0.099(5) 0.089(4) -0.015(4) -0.039(4) 0.004(4)
C19 0.115(5) 0.115(6) 0.097(5) 0.011(5) -0.060(4) 0.015(4)
C20 0.109(5) 0.075(4) 0.083(4) 0.007(4) -0.027(4) 0.021(4)
C21 0.065(3) 0.058(3) 0.056(3) 0.001(3) -0.008(3) 0.003(3)
C22 0.082(3) 0.055(3) 0.067(3) -0.011(3) 0.009(3) 0.000(3)
C23 0.141(6) 0.099(5) 0.109(5) -0.029(4) 0.031(5) -0.053(4)
C24 0.135(6) 0.060(4) 0.119(6) -0.010(4) 0.013(4) 0.020(4)
C25 0.100(5) 0.062(4) 0.095(4) -0.020(3) 0.000(4) 0.002(3)
C26 0.155(7) 0.115(6) 0.149(7) -0.052(5) 0.033(6) 0.034(5)
C27 0.153(7) 0.082(5) 0.167(7) -0.038(5) -0.027(6) -0.029(5)
C28 0.061(4) 0.081(5) 0.072(4) 0.009(4) 0.018(4) 0.017(4)
C29 0.137(13) 0.091(8) 0.082(7) -0.008(6) 0.017(7) 0.051(9)
C30 0.061(4) 0.074(5) 0.093(5) 0.006(4) 0.013(4) -0.005(4)
C31 0.101(7) 0.066(5) 0.114(9) 0.006(5) 0.008(8) -0.013(5)
C32 0.084(5) 0.066(5) 0.063(4) 0.006(4) 0.020(4) 0.018(4)
C33 0.119(6) 0.118(7) 0.089(6) 0.028(5) 0.060(5) 0.024(5)
C28' 0.101(18) 0.103(17) 0.080(17) 0.006(16) -0.005(14) 0.022(16)
C29' 0.10(3) 0.078(19) 0.14(4) -0.02(3) 0.04(3) -0.02(2)
C30' 0.072(16) 0.101(18) 0.077(17) 0.013(14) 0.028(14) 0.001(15)
C31' 0.12(3) 0.10(2) 0.11(3) 0.005(18) 0.03(3) -0.02(2)
C32' 0.081(15) 0.086(18) 0.082(17) 0.005(15) 0.015(13) -0.005(15)
C33' 0.072(17) 0.14(3) 0.12(2) 0.00(2) 0.022(15) 0.023(17)
O1 0.089(13) 0.146(17) 0.134(15) 0.004(14) -0.005(12) -0.013(11)
C34 0.164(15) 0.18(2) 0.148(19) 0.027(15) -0.052(15) -0.051(14)
C35 0.185(17) 0.19(2) 0.165(19) 0.047(15) -0.053(17) -0.064(15)
C36 0.130(13) 0.199(19) 0.21(2) 0.046(17) 0.030(14) -0.025(14)
C37 0.088(10) 0.178(19) 0.27(2) 0.048(17) 0.049(14) 0.014(12)
O1' 0.058(9) 0.109(9) 0.121(13) 0.016(10) -0.001(9) -0.010(7)
C34' 0.074(8) 0.139(14) 0.179(19) 0.060(14) -0.002(9) -0.009(8)
C35' 0.120(13) 0.115(13) 0.23(2) 0.027(14) -0.006(13) -0.016(10)
C36' 0.172(16) 0.147(14) 0.26(2) 0.000(16) -0.072(17) -0.058(13)
C37' 0.065(9) 0.146(12) 0.144(14) -0.027(11) -0.020(9) -0.014(8)
O2 0.086(7) 0.122(10) 0.150(12) -0.039(8) 0.036(7) -0.004(6)
C38 0.131(9) 0.168(14) 0.114(13) -0.003(10) -0.003(8) -0.001(8)
C39 0.211(15) 0.24(2) 0.171(17) -0.096(15) 0.004(13) 0.029(13)
C40 0.182(12) 0.199(17) 0.200(15) -0.041(12) 0.094(12) 0.033(14)
C41 0.118(9) 0.165(13) 0.179(13) -0.019(10) 0.060(9) -0.004(9)
O2' 0.067(9) 0.132(19) 0.113(16) -0.020(13) -0.013(10) 0.017(10)
C38' 0.137(13) 0.16(2) 0.11(2) -0.046(18) 0.046(14) -0.044(15)
C39' 0.173(18) 0.104(19) 0.18(2) -0.025(15) 0.027(18) 0.020(17)
C40' 0.153(15) 0.18(2) 0.22(2) -0.064(18) 0.02(2) 0.06(2)
C41' 0.104(11) 0.20(2) 0.20(2) -0.054(18) 0.002(16) 0.043(17)
O3 0.085(6) 0.094(6) 0.178(7) 0.030(6) -0.043(5) -0.001(5)
C42 0.171(18) 0.138(10) 0.233(12) 0.008(10) -0.062(13) 0.031(13)
C43 0.156(12) 0.160(10) 0.200(13) 0.066(10) 0.008(11) 0.028(10)
C44 0.174(16) 0.214(15) 0.177(12) 0.034(10) -0.053(12) 0.049(13)
C45 0.182(13) 0.146(9) 0.178(12) -0.012(8) -0.095(11) 0.052(9)
O3' 0.106(17) 0.132(19) 0.178(16) -0.070(15) -0.047(14) 0.089(15)
C42' 0.072(16) 0.15(2) 0.210(19) 0.016(19) 0.028(15) 0.071(14)
C43' 0.133(18) 0.19(2) 0.19(2) 0.08(2) -0.027(14) 0.081(19)
C44' 0.19(2) 0.15(3) 0.180(17) 0.04(2) 0.008(17) 0.03(2)
C45' 0.120(18) 0.21(2) 0.164(19) -0.011(19) 0.006(17) 0.061(17)

loop_
_atom_type_symbol
_atom_type_description
_atom_type_scat_dispersion_real
_atom_type_scat_dispersion_imag
_atom_type_scat_source
C C 0.0033 0.0016 'International Tables Vol C Tables 4.2.6.8 and 6.1.1.4'
H H 0.0000 0.0000 'International Tables Vol C Tables 4.2.6.8 and 6.1.1.4'
Li Li -0.0003 0.0001 'International Tables Vol C Tables 4.2.6.8 and 6.1.1.4'
B B 0.0013 0.0007 'International Tables Vol C Tables 4.2.6.8 and 6.1.1.4'
N N 0.0061 0.0033 'International Tables Vol C Tables 4.2.6.8 and 6.1.1.4'
O O 0.0106 0.0060 'International Tables Vol C Tables 4.2.6.8 and 6.1.1.4'

loop_
_geom_angle_atom_site_label_1
_geom_angle_atom_site_label_2
_geom_angle_atom_site_label_3
_geom_angle
C32 B1 C1 112.3(4)
C32 B1 C28 112.3(5)
C1 B1 C28 109.6(4)
C1 B1 C32' 118.7(8)
C1 B1 C30' 111.9(9)
C32' B1 C30' 113.4(13)
C32 B1 C30 110.6(5)
C1 B1 C30 107.1(4)
C28 B1 C30 104.5(4)
C1 B1 C28' 111.3(11)
C32' B1 C28' 103.1(14)
C30' B1 C28' 95.4(13)
O1 Li1 O3 102.1(12)
O1 Li1 O2 93(3)
O3 Li1 O2 105.6(8)
O1' Li1 O2' 110(2)
O1 Li1 C3 112.8(15)
O3 Li1 C3 127.1(6)
O1' Li1 C3 109.9(11)
O2 Li1 C3 110.8(6)
O2' Li1 C3 114.4(11)
O1' Li1 O3' 112.7(15)
O2' Li1 O3' 87.4(12)
C3 Li1 O3' 120.2(12)
C1 N1 C2 110.4(4)
C1 N1 C16 131.4(4)
C2 N1 C16 118.2(4)
C1 N2 C3 116.3(4)
C1 N2 C4 126.1(4)
C3 N2 C4 117.6(4)
N1 C1 N2 101.7(4)
N1 C1 B1 127.1(4)
N2 C1 B1 131.2(4)
C3 C2 N1 111.6(4)
C2 C3 N2 99.9(4)
C2 C3 Li1 122.8(5)
N2 C3 Li1 137.3(4)
C5 C4 C9 122.8(5)
C5 C4 N2 118.6(4)
C9 C4 N2 118.4(4)
C4 C5 C6 116.6(5)
C4 C5 C13 123.1(5)
C6 C5 C13 120.3(5)
C7 C6 C5 121.6(6)
C6 C7 C8 120.6(6)
C9 C8 C7 120.2(6)
C8 C9 C4 118.2(5)
C8 C9 C10 119.0(5)
C4 C9 C10 122.9(5)
C9 C10 C11 112.8(5)
C9 C10 C12 111.6(5)
C11 C10 C12 108.8(5)
C5 C13 C14 112.5(5)
C5 C13 C15 111.5(5)
C14 C13 C15 109.8(5)
C21 C16 C17 121.5(4)
C21 C16 N1 119.3(4)
C17 C16 N1 118.4(4)
C18 C17 C16 118.0(5)
C18 C17 C25 118.3(5)
C16 C17 C25 123.6(5)
C17 C18 C19 120.7(6)
C18 C19 C20 120.9(5)
C21 C20 C19 120.9(6)
C20 C21 C16 117.9(5)
C20 C21 C22 119.4(5)
C16 C21 C22 122.7(4)
C21 C22 C23 109.9(4)
C21 C22 C24 112.8(5)
C23 C22 C24 110.1(5)
C17 C25 C26 110.9(5)
C17 C25 C27 112.2(5)
C26 C25 C27 110.6(6)
C29 C28 B1 116.2(7)
C31 C30 B1 118.3(6)
C33 C32 B1 113.1(6)
C29' C28' B1 113.7(18)
C31' C30' B1 116.1(17)
C33' C32' B1 117.9(16)
C34 O1 C37 96(3)
C34 O1 Li1 118(2)
C37 O1 Li1 136(3)
O1 C34 C35 112.1(18)
C36 C35 C34 110(2)
C35 C36 C37 104.1(19)
O1 C37 C36 112.5(17)
C34' O1' C37' 103(2)
C34' O1' Li1 120.8(14)
C37' O1' Li1 133.0(17)
O1' C34' C35' 110.7(13)
C36' C35' C34' 106.4(17)
C35' C36' C37' 112.2(15)
O1' C37' C36' 104.4(13)
C38 O2 C41 104.4(11)
C38 O2 Li1 131.2(12)
C41 O2 Li1 124.4(12)
O2 C38 C39 104.9(12)
C40 C39 C38 112.7(15)
C41 C40 C39 105.0(14)
C40 C41 O2 109.6(12)
C38' O2' C41' 105(2)
C38' O2' Li1 125(2)
C41' O2' Li1 130(2)
O2' C38' C39' 109(2)
C40' C39' C38' 109(2)
C41' C40' C39' 109(2)
C40' C41' O2' 109(2)
C45 O3 C42 109.1(10)
C45 O3 Li1 132.4(10)
C42 O3 Li1 118.5(11)
O3 C42 C43 105.7(12)
C44 C43 C42 100.5(13)
C43 C44 C45 106.7(13)
O3 C45 C44 109.1(12)
C45' O3' C42' 108(2)
C45' O3' Li1 116(2)
C42' O3' Li1 135(2)
O3' C42' C43' 100(2)
C44' C43' C42' 94(3)
C45' C44' C43' 99(2)
O3' C45' C44' 108(2)

loop_
_geom_bond_atom_site_label_1
_geom_bond_atom_site_label_2
_geom_bond_distance
B1 C32 1.610(8)
B1 C1 1.676(7)
B1 C28 1.646(8)
B1 C32' 1.632(18)
B1 C30' 1.661(18)
B1 C30 1.671(8)
B1 C28' 1.725(16)
Li1 O1 1.93(3)
Li1 O3 1.987(15)
Li1 O1' 2.05(2)
Li1 O2 2.053(18)
Li1 O2' 2.02(3)
Li1 C3 2.151(9)
Li1 O3' 2.19(3)
N1 C1 1.366(5)
N1 C2 1.394(5)
N1 C16 1.442(5)
N2 C1 1.372(5)
N2 C3 1.420(6)
N2 C4 1.451(6)
C2 C3 1.363(7)
C4 C5 1.397(7)
C4 C9 1.392(7)
C5 C6 1.381(8)
C5 C13 1.505(7)
C6 C7 1.372(9)
C7 C8 1.382(9)
C8 C9 1.377(8)
C9 C10 1.520(8)
C10 C11 1.514(8)
C10 C12 1.532(9)
C13 C14 1.532(8)
C13 C15 1.509(8)
C16 C21 1.388(6)
C16 C17 1.401(7)
C17 C18 1.386(8)
C17 C25 1.505(7)
C18 C19 1.360(9)
C19 C20 1.367(9)
C20 C21 1.388(7)
C21 C22 1.503(7)
C22 C23 1.512(8)
C22 C24 1.531(7)
C25 C26 1.524(9)
C25 C27 1.535(8)
C28 C29 1.557(13)
C30 C31 1.513(10)
C32 C33 1.559(8)
C28' C29' 1.530(18)
C30' C31' 1.534(17)
C32' C33' 1.530(19)
O1 C34 1.40(3)
O1 C37 1.41(3)
C34 C35 1.39(2)
C35 C36 1.26(2)
C36 C37 1.43(2)
O1' C34' 1.41(2)
O1' C37' 1.43(3)
C34' C35' 1.379(17)
C35' C36' 1.278(19)
C36' C37' 1.439(19)
O2 C38 1.362(13)
O2 C41 1.433(14)
C38 C39 1.423(17)
C39 C40 1.305(18)
C40 C41 1.367(17)
O2' C38' 1.37(2)
O2' C41' 1.43(2)
C38' C39' 1.39(2)
C39' C40' 1.32(3)
C40' C41' 1.35(3)
O3 C45 1.322(15)
O3 C42 1.451(16)
C42 C43 1.542(18)
C43 C44 1.53(2)
C44 C45 1.497(17)
O3' C45' 1.34(3)
O3' C42' 1.48(2)
C42' C43' 1.53(3)
C43' C44' 1.55(3)
C44' C45' 1.50(3)
